data_4320640
loop_
_publ_author_name
'Shu-Hui Liu'
'Jhy-Der Chen'
'Lin-Shu Liou'
'Ju-Chun Wang'

_publ_section_title
;
 Synthesis and Crystal Structures of (C5H7N3Br)3CuBr4 and (C5H8N3)CuBr2:
 An Isolated Tetrahedral CuBr43- Anion
;
_journal_name_full 'Inorganic Chemistry'
_journal_page_first 6499
_journal_page_last 6501
_journal_paper_doi 10.1021/ic010529c
_journal_volume 40
_journal_year 2001
_chemical_formula_sum 'C15 H21 Br7 Cu N9'
_chemical_formula_weight 950.32
_chemical_name_systematic
;
  ?
;
_space_group_IT_number 14
_symmetry_cell_setting monoclinic
_symmetry_space_group_name_Hall '-P 2ybc'
_symmetry_space_group_name_H-M 'P 1 21/c 1'
_atom_sites_solution_hydrogens geom
_atom_sites_solution_primary direct
_atom_sites_solution_secondary difmap
_audit_creation_method SHELXL
_cell_angle_alpha 90.00
_cell_angle_beta 101.9070(10)
_cell_angle_gamma 90.00
_cell_formula_units_Z 4
_cell_length_a 8.1793(6)
_cell_length_b 24.347(2)
_cell_length_c 13.7606(9)
_cell_measurement_temperature 298(2)
_cell_volume 2681.3(3)
_computing_cell_refinement 'Bruker SMART'
_computing_data_collection 'Bruker SMART'
_computing_data_reduction 'Bruker SHELXTL'
_computing_molecular_graphics 'Bruker SHELXTL'
_computing_publication_material 'Bruker SHELXTL'
_computing_structure_refinement 'SHELXL-93 (Sheldrick, 1993)'
_computing_structure_solution 'SHELXS-86 (Sheldrick, 1990)'
_diffrn_ambient_temperature 298(2)
_diffrn_measurement_method 'phi and omega scans'
_diffrn_radiation_monochromator graphite
_diffrn_radiation_source 'fine-focus sealed tube'
_diffrn_radiation_type MoK\a
_diffrn_radiation_wavelength 0.71073
_diffrn_reflns_av_R_equivalents 0.0465
_diffrn_reflns_av_sigmaI/netI 0.0440
_diffrn_reflns_limit_h_max 9
_diffrn_reflns_limit_h_min -9
_diffrn_reflns_limit_k_max 28
_diffrn_reflns_limit_k_min -14
_diffrn_reflns_limit_l_max 16
_diffrn_reflns_limit_l_min -6
_diffrn_reflns_number 10101
_diffrn_reflns_theta_max 24.98
_diffrn_reflns_theta_min 2.26
_exptl_absorpt_coefficient_mu 11.269
_exptl_absorpt_correction_T_max 0.9171
_exptl_absorpt_correction_T_min 0.3420
_exptl_absorpt_correction_type empirical
_exptl_crystal_colour Colorless
_exptl_crystal_density_diffrn 2.354
_exptl_crystal_description Column
_exptl_crystal_F_000 1792
_exptl_crystal_size_max 0.08
_exptl_crystal_size_mid 0.12
_exptl_crystal_size_min 0.3
_refine_diff_density_max 1.555
_refine_diff_density_min -0.867
_refine_diff_density_rms 0.132
_refine_ls_extinction_coef 0.00084(14)
_refine_ls_extinction_expression Fc^*^=kFc[1+0.001xFc^2^\l^3^/sin(2\q)]^-1/4^
_refine_ls_extinction_method SHELXL
_refine_ls_goodness_of_fit_all 1.123
_refine_ls_goodness_of_fit_obs 1.159
_refine_ls_matrix_type full
_refine_ls_number_parameters 354
_refine_ls_number_reflns 4592
_refine_ls_number_restraints 0
_refine_ls_restrained_S_all 1.123
_refine_ls_restrained_S_obs 1.159
_refine_ls_R_factor_all 0.0740
_refine_ls_R_factor_obs 0.0559
_refine_ls_shift/esd_max 0.000
_refine_ls_shift/esd_mean 0.000
_refine_ls_structure_factor_coef Fsqd
_refine_ls_weighting_details 'w=1/[\s^2^(Fo^2^)+(0.0362P)^2^+19.5966P] where P=(Fo^2^+2Fc^2^)/3'
_refine_ls_weighting_scheme calc
_refine_ls_wR_factor_all 0.1281
_refine_ls_wR_factor_obs 0.1179
_reflns_number_observed 3715
_reflns_number_total 4592
_reflns_observed_criterion >2sigma(I)
_cod_data_source_file ic010529c_1.cif
_cod_data_source_block complex1
_cod_depositor_comments
;
The following automatic conversions were performed:

'_symmetry_cell_setting' value 'Monoclinic' changed to 'monoclinic'
according to the built-in table from CIF Core dictionary named
'cif_core.dic' version 2.4.1 from 2010-06-29.

Automatic conversion script
Id: cif_fix_values 1646 2011-03-28 12:23:43Z adriana 

The following automatic conversions were performed:

'_refine_ls_weighting_scheme' value 'calc
w=1/[\s^2^(Fo^2^)+(0.0362P)^2^+19.5966P] where P=(Fo^2^+2Fc^2^)/3'
was changed to 'calc'. New tag '_refine_ls_weighting_details' was
created. The value of the new tag was set to
'w=1/[\s^2^(Fo^2^)+(0.0362P)^2^+19.5966P] where P=(Fo^2^+2Fc^2^)/3'.

Automatic conversion script
Id: cif_fix_values 3143 2015-03-26 13:38:13Z robertas 
;
_cod_original_cell_volume 2681.4(3)
_cod_database_code 4320640

loop_
_symmetry_equiv_pos_as_xyz
'x, y, z'
'-x, y+1/2, -z+1/2'
'-x, -y, -z'
'x, -y-1/2, z-1/2'

loop_
_atom_site_aniso_label
_atom_site_aniso_U_11
_atom_site_aniso_U_22
_atom_site_aniso_U_33
_atom_site_aniso_U_23
_atom_site_aniso_U_13
_atom_site_aniso_U_12
Cu 0.0657(8) 0.0524(7) 0.0547(8) 0.0005(6) 0.0101(6) -0.0046(6)
Br1 0.0577(6) 0.0400(5) 0.0443(5) 0.0002(4) 0.0137(4) 0.0010(4)
Br2 0.0505(5) 0.0575(6) 0.0378(5) 0.0014(4) 0.0065(4) -0.0090(4)
Br3 0.0643(6) 0.0626(6) 0.0386(5) 0.0001(4) 0.0117(4) -0.0073(5)
Br4 0.0491(6) 0.0491(6) 0.0824(8) -0.0116(5) -0.0048(5) 0.0043(4)
Br5 0.0737(7) 0.0665(7) 0.0667(7) 0.0272(6) 0.0045(6) -0.0039(6)
Br6 0.0699(7) 0.0524(6) 0.0666(7) 0.0102(5) 0.0204(5) 0.0051(5)
Br7 0.0587(7) 0.0653(7) 0.0812(8) -0.0182(6) 0.0137(6) 0.0051(5)
N1 0.072(9) 0.064(7) 0.101(10) 0.017(6) 0.006(8) 0.019(6)
N2 0.052(5) 0.054(5) 0.041(5) 0.016(4) 0.009(4) 0.001(4)
N3 0.058(6) 0.067(7) 0.067(7) 0.026(6) 0.019(5) 0.016(6)
N4 0.087(8) 0.067(7) 0.044(6) 0.004(6) 0.014(5) -0.001(6)
N5 0.056(5) 0.044(4) 0.033(4) -0.008(3) 0.005(3) -0.006(4)
N6 0.126(10) 0.060(7) 0.032(5) -0.013(5) 0.016(6) -0.018(6)
N7 0.100(7) 0.052(5) 0.053(5) -0.004(4) 0.025(5) 0.004(5)
N8 0.060(5) 0.039(4) 0.048(5) 0.008(4) 0.012(4) 0.001(4)
N9 0.105(8) 0.053(5) 0.046(5) -0.006(4) 0.008(5) -0.003(5)
C1 0.056(6) 0.047(5) 0.026(4) -0.001(4) -0.003(4) 0.004(4)
C2 0.063(6) 0.042(5) 0.031(5) -0.001(4) 0.014(4) -0.007(4)
C3 0.051(6) 0.067(7) 0.045(6) -0.003(5) 0.016(5) -0.009(5)
C4 0.047(6) 0.062(6) 0.064(7) -0.003(6) 0.006(5) 0.012(5)
C5 0.061(6) 0.049(6) 0.051(6) -0.002(5) 0.004(5) 0.008(5)
C6 0.057(6) 0.046(5) 0.032(5) -0.002(4) 0.007(4) 0.015(4)
C7 0.047(5) 0.048(5) 0.038(5) -0.001(4) 0.002(4) 0.006(4)
C8 0.055(6) 0.046(5) 0.042(6) -0.007(5) -0.004(4) 0.003(5)
C9 0.066(7) 0.061(6) 0.032(5) -0.016(5) 0.004(5) 0.011(5)
C10 0.048(5) 0.046(5) 0.039(5) 0.007(4) 0.003(4) 0.007(4)
C11 0.061(6) 0.048(5) 0.037(5) 0.001(4) 0.009(4) -0.013(5)
C12 0.042(5) 0.044(5) 0.048(6) -0.010(4) 0.006(4) -0.006(4)
C13 0.065(7) 0.038(5) 0.046(6) 0.013(5) -0.008(5) -0.002(5)
C14 0.076(7) 0.042(5) 0.040(6) -0.001(4) 0.007(5) -0.012(5)
C15 0.049(5) 0.046(5) 0.046(5) -0.001(4) 0.016(4) -0.016(4)

loop_
_atom_site_label
_atom_site_type_symbol
_atom_site_fract_x
_atom_site_fract_y
_atom_site_fract_z
_atom_site_U_iso_or_equiv
_atom_site_thermal_displace_type
_atom_site_occupancy
_atom_site_calc_flag
_atom_site_refinement_flags
_atom_site_disorder_group
Cu Cu -0.5748(2) 0.66944(5) 0.37792(10) 0.0579(4) Uani 1 d . .
Br1 Br -0.66606(12) 0.57792(4) 0.31889(7) 0.0468(3) Uani 1 d . .
Br2 Br -0.34109(12) 0.71659(4) 0.31898(7) 0.0490(3) Uani 1 d . .
Br3 Br -0.47550(13) 0.66628(4) 0.56157(7) 0.0550(3) Uani 1 d . .
Br4 Br -0.82306(13) 0.73153(4) 0.32533(9) 0.0628(3) Uani 1 d . .
Br5 Br 0.1972(2) 0.44669(5) 0.70354(9) 0.0704(4) Uani 1 d . .
Br6 Br -0.39162(14) 0.96474(4) 0.34104(9) 0.0620(3) Uani 1 d . .
Br7 Br -0.10219(14) 0.45348(5) 0.10745(9) 0.0685(3) Uani 1 d . .
N1 N -0.0148(18) 0.6538(5) 0.4813(10) 0.081(4) Uani 1 d . .
H1A H -0.0959(102) 0.6572(36) 0.4767(66) 0.017(25) Uiso 1 d . .
H1B H 0.0497(144) 0.6622(46) 0.4329(85) 0.070(38) Uiso 1 d . .
N2 N 0.1726(10) 0.5854(3) 0.5347(6) 0.049(2) Uani 1 d . .
H2A H 0.2317(149) 0.6031(49) 0.5045(89) 0.082(41) Uiso 1 d . .
N3 N 0.3871(14) 0.5232(5) 0.5797(9) 0.063(3) Uani 1 d . .
H3A H 0.4422(135) 0.4950(47) 0.6088(80) 0.065(34) Uiso 1 d . .
H3B H 0.4291(171) 0.5410(56) 0.5671(107) 0.073(56) Uiso 1 d . .
N4 N -0.6473(16) 0.7984(5) 0.5924(9) 0.066(3) Uani 1 d . .
H4A H -0.6119(155) 0.8051(53) 0.6535(99) 0.088(45) Uiso 1 d . .
H4B H -0.6922(150) 0.7759(47) 0.5734(90) 0.057(44) Uiso 1 d . .
N5 N -0.5922(10) 0.8284(3) 0.4450(5) 0.045(2) Uani 1 d . .
H5A H -0.6545(105) 0.8039(35) 0.4258(63) 0.034(25) Uiso 1 d . .
N6 N -0.5669(17) 0.8508(5) 0.2867(7) 0.073(3) Uani 1 d . .
H6A H -0.5277(126) 0.8688(42) 0.2554(76) 0.045(33) Uiso 1 d . .
H6B H -0.6175(118) 0.8220(40) 0.2657(72) 0.046(28) Uiso 1 d . .
N7 N 0.1926(12) 0.2740(3) -0.0989(7) 0.067(2) Uani 1 d . .
H7A H 0.2449(12) 0.2487(3) -0.0612(7) 0.080 Uiso 1 calc R .
H7B H 0.1872(12) 0.2729(3) -0.1619(7) 0.080 Uiso 1 calc R .
N8 N 0.1335(10) 0.3142(3) 0.0415(6) 0.049(2) Uani 1 d . .
H8A H 0.1783(163) 0.2816(56) 0.0726(98) 0.109(48) Uiso 1 d . .
N9 N 0.1008(12) 0.3487(4) 0.1926(6) 0.069(3) Uani 1 d . .
H9A H 0.1571(12) 0.3211(4) 0.2204(6) 0.083 Uiso 1 calc R .
H9B H 0.0638(12) 0.3728(4) 0.2283(6) 0.083 Uiso 1 calc R .
C1 C 0.2351(12) 0.5386(4) 0.5850(6) 0.045(2) Uani 1 d . .
C2 C 0.1237(12) 0.5114(4) 0.6335(6) 0.045(2) Uani 1 d . .
C3 C -0.0329(13) 0.5307(4) 0.6285(7) 0.054(2) Uani 1 d . .
H3 H -0.1186(140) 0.5198(45) 0.6623(82) 0.078(35) Uiso 1 d . .
C4 C -0.0877(13) 0.5780(4) 0.5775(8) 0.059(3) Uani 1 d . .
H4C H -0.1960(13) 0.5904(4) 0.5752(8) 0.070 Uiso 1 calc R .
C5 C 0.0166(13) 0.6071(4) 0.5297(7) 0.055(2) Uani 1 d . .
C6 C -0.5369(12) 0.8643(4) 0.3824(6) 0.045(2) Uani 1 d . .
C7 C -0.4608(11) 0.9117(4) 0.4236(7) 0.045(2) Uani 1 d . .
C8 C -0.4448(12) 0.9212(4) 0.5239(7) 0.050(2) Uani 1 d . .
H8 H -0.3820(131) 0.9558(44) 0.5442(77) 0.070(32) Uiso 1 d . .
C9 C -0.5053(13) 0.8841(4) 0.5836(7) 0.054(3) Uani 1 d . .
H9 H -0.5153(124) 0.8941(41) 0.6431(78) 0.062(31) Uiso 1 d . .
C10 C -0.5823(11) 0.8368(4) 0.5428(7) 0.045(2) Uani 1 d . .
C11 C 0.0704(12) 0.3543(4) 0.0927(7) 0.049(2) Uani 1 d . .
C12 C -0.0147(11) 0.3972(4) 0.0387(7) 0.045(2) Uani 1 d . .
C13 C -0.0346(13) 0.3970(4) -0.0619(8) 0.052(3) Uani 1 d . .
H13 H -0.0611(79) 0.4213(27) -0.0932(49) 0.004(16) Uiso 1 d . .
C14 C 0.0279(14) 0.3579(4) -0.1128(8) 0.053(2) Uani 1 d . .
H14 H 0.0369(126) 0.3569(41) -0.1822(81) 0.067(31) Uiso 1 d . .
C15 C 0.1190(11) 0.3155(4) -0.0590(7) 0.046(2) Uani 1 d . .

loop_
_atom_type_symbol
_atom_type_description
_atom_type_scat_dispersion_real
_atom_type_scat_dispersion_imag
_atom_type_scat_source
C C 0.0033 0.0016 'International Tables Vol C Tables 4.2.6.8 and 6.1.1.4'
H H 0.0000 0.0000 'International Tables Vol C Tables 4.2.6.8 and 6.1.1.4'
N N 0.0061 0.0033 'International Tables Vol C Tables 4.2.6.8 and 6.1.1.4'
Cu Cu 0.3201 1.2651 'International Tables Vol C Tables 4.2.6.8 and 6.1.1.4'
Br Br -0.2901 2.4595 'International Tables Vol C Tables 4.2.6.8 and 6.1.1.4'

loop_
_geom_angle_atom_site_label_1
_geom_angle_atom_site_label_2
_geom_angle_atom_site_label_3
_geom_angle
_geom_angle_site_symmetry_1
_geom_angle_site_symmetry_3
_geom_angle_publ_flag
Br1 Cu Br3 108.87(6) . . ?
Br1 Cu Br2 120.89(6) . . ?
Br3 Cu Br2 103.41(6) . . ?
Br1 Cu Br4 106.28(6) . . ?
Br3 Cu Br4 112.67(6) . . ?
Br2 Cu Br4 104.84(6) . . ?
C5 N2 C1 126.1(9) . . ?
C10 N5 C6 124.9(8) . . ?
C15 N8 C11 123.0(8) . . ?
N3 C1 N2 117.8(10) . . ?
N3 C1 C2 127.3(10) . . ?
N2 C1 C2 114.9(9) . . ?
C3 C2 C1 120.9(9) . . ?
C3 C2 Br5 121.1(7) . . ?
C1 C2 Br5 118.0(7) . . ?
C2 C3 C4 121.5(9) . . ?
C3 C4 C5 120.4(9) . . ?
N1 C5 N2 116.1(11) . . ?
N1 C5 C4 127.7(11) . . ?
N2 C5 C4 116.1(9) . . ?
N6 C6 N5 116.6(10) . . ?
N6 C6 C7 126.2(10) . . ?
N5 C6 C7 117.1(8) . . ?
C6 C7 C8 119.6(9) . . ?
C6 C7 Br6 119.5(7) . . ?
C8 C7 Br6 120.7(7) . . ?
C7 C8 C9 121.0(9) . . ?
C10 C9 C8 119.7(9) . . ?
N4 C10 N5 117.1(10) . . ?
N4 C10 C9 125.2(10) . . ?
N5 C10 C9 117.6(9) . . ?
N9 C11 N8 116.3(9) . . ?
N9 C11 C12 126.1(9) . . ?
N8 C11 C12 117.6(8) . . ?
C13 C12 C11 119.1(9) . . ?
C13 C12 Br7 122.3(8) . . ?
C11 C12 Br7 118.6(7) . . ?
C14 C13 C12 123.6(10) . . ?
C13 C14 C15 117.8(10) . . ?
N7 C15 N8 116.3(9) . . ?
N7 C15 C14 125.0(9) . . ?
N8 C15 C14 118.7(9) . . ?

loop_
_geom_bond_atom_site_label_1
_geom_bond_atom_site_label_2
_geom_bond_distance
_geom_bond_site_symmetry_2
_geom_bond_publ_flag
Cu Br1 2.436(2) . ?
Cu Br3 2.491(2) . ?
Cu Br2 2.504(2) . ?
Cu Br4 2.515(2) . ?
Br5 C2 1.880(9) . ?
Br6 C7 1.883(9) . ?
Br7 C12 1.889(9) . ?
N1 C5 1.315(15) . ?
N2 C5 1.370(13) . ?
N2 C1 1.376(11) . ?
N3 C1 1.316(14) . ?
N4 C10 1.333(14) . ?
N5 C10 1.348(11) . ?
N5 C6 1.368(12) . ?
N6 C6 1.330(12) . ?
N7 C15 1.349(12) . ?
N8 C15 1.363(12) . ?
N8 C11 1.366(12) . ?
N9 C11 1.352(12) . ?
C1 C2 1.402(13) . ?
C2 C3 1.353(14) . ?
C3 C4 1.374(14) . ?
C4 C5 1.376(14) . ?
C6 C7 1.377(13) . ?
C7 C8 1.378(13) . ?
C8 C9 1.379(15) . ?
C9 C10 1.375(13) . ?
C11 C12 1.382(13) . ?
C12 C13 1.359(13) . ?
C13 C14 1.345(14) . ?
C14 C15 1.393(14) . ?
